data_2228747
loop_
_publ_author_name
'Li, Rongchun'

_publ_section_title
;
 2,4-Dichlorobenzaldehyde 4-methylthiosemicarbazone
;
_journal_coeditor_code HG2763
_journal_issue 1
_journal_name_full 'Acta Crystallographica Section E'
_journal_page_first o20
_journal_paper_doi 10.1107/S1600536810049743
_journal_volume 67
_journal_year 2011
_chemical_formula_iupac 'C9 H9 Cl2 N3 S'
_chemical_formula_moiety 'C9 H9 Cl2 N3 S'
_chemical_formula_sum 'C9 H9 Cl2 N3 S'
_chemical_formula_weight 262.15
_chemical_name_systematic
;
2,4-Dichlorobenzaldehyde 4-methylthiosemicarbazone
;
_space_group_IT_number 15
_symmetry_cell_setting monoclinic
_symmetry_space_group_name_Hall '-C 2yc'
_symmetry_space_group_name_H-M 'C 1 2/c 1'
_atom_sites_solution_hydrogens geom
_atom_sites_solution_primary direct
_atom_sites_solution_secondary difmap
_audit_creation_method SHELXL-97
_cell_angle_alpha 90.00
_cell_angle_beta 92.160(2)
_cell_angle_gamma 90.00
_cell_formula_units_Z 8
_cell_length_a 13.444(3)
_cell_length_b 9.3299(19)
_cell_length_c 18.499(4)
_cell_measurement_reflns_used 2253
_cell_measurement_temperature 298(2)
_cell_measurement_theta_max 27.3
_cell_measurement_theta_min 2.6
_cell_volume 2318.7(9)
_computing_cell_refinement 'SAINT (Bruker, 2004)'
_computing_data_collection 'APEX2 (Bruker, 2004)'
_computing_data_reduction 'SAINT (Bruker, 2004)'
_computing_molecular_graphics 'SHELXTL (Sheldrick, 2008)'
_computing_publication_material 'SHELXTL (Sheldrick, 2008)'
_computing_structure_refinement 'SHELXL97 (Sheldrick, 2008)'
_computing_structure_solution 'SHELXS97 (Sheldrick, 2008)'
_diffrn_ambient_temperature 298(2)
_diffrn_measured_fraction_theta_full 0.991
_diffrn_measured_fraction_theta_max 0.991
_diffrn_measurement_device_type 'Bruker APEXII CCD area-detector'
_diffrn_measurement_method '\w scans'
_diffrn_radiation_monochromator graphite
_diffrn_radiation_source 'fine-focus sealed tube'
_diffrn_radiation_type MoK\a
_diffrn_radiation_wavelength 0.71073
_diffrn_reflns_av_R_equivalents 0.0290
_diffrn_reflns_av_sigmaI/netI 0.0339
_diffrn_reflns_limit_h_max 17
_diffrn_reflns_limit_h_min -16
_diffrn_reflns_limit_k_max 11
_diffrn_reflns_limit_k_min -11
_diffrn_reflns_limit_l_max 23
_diffrn_reflns_limit_l_min -12
_diffrn_reflns_number 7167
_diffrn_reflns_theta_full 26.99
_diffrn_reflns_theta_max 26.99
_diffrn_reflns_theta_min 2.20
_diffrn_standards_number 0
_exptl_absorpt_coefficient_mu 0.709
_exptl_absorpt_correction_T_max 0.9134
_exptl_absorpt_correction_T_min 0.8829
_exptl_absorpt_correction_type multi-scan
_exptl_absorpt_process_details '(SADABS; Sheldrick, 2004)'
_exptl_crystal_colour colourless
_exptl_crystal_density_diffrn 1.502
_exptl_crystal_density_method 'not measured'
_exptl_crystal_description Block
_exptl_crystal_F_000 1072
_exptl_crystal_size_max 0.18
_exptl_crystal_size_mid 0.17
_exptl_crystal_size_min 0.13
_refine_diff_density_max 0.233
_refine_diff_density_min -0.351
_refine_ls_extinction_method none
_refine_ls_goodness_of_fit_ref 1.050
_refine_ls_hydrogen_treatment mixed
_refine_ls_matrix_type full
_refine_ls_number_parameters 143
_refine_ls_number_reflns 2518
_refine_ls_number_restraints 2
_refine_ls_restrained_S_all 1.050
_refine_ls_R_factor_all 0.0512
_refine_ls_R_factor_gt 0.0369
_refine_ls_shift/su_max_lt 0.001
_refine_ls_shift/su_mean 0.000
_refine_ls_structure_factor_coef Fsqd
_refine_ls_weighting_details 'calc w=1/[\s^2^(Fo^2^)+(0.0407P)^2^+0.9729P] where P=(Fo^2^+2Fc^2^)/3'
_refine_ls_weighting_scheme calc
_refine_ls_wR_factor_gt 0.0860
_refine_ls_wR_factor_ref 0.0921
_reflns_number_gt 1956
_reflns_number_total 2518
_reflns_threshold_expression I>2\s(I)
_cod_data_source_file hg2763.cif
_cod_data_source_block I
_cod_original_cell_volume 2318.7(8)
_cod_original_sg_symbol_H-M 'C 2/c'
_cod_database_code 2228747
_cod_database_fobs_code 2228747

loop_
_symmetry_equiv_pos_as_xyz
'x, y, z'
'-x, y, -z+1/2'
'x+1/2, y+1/2, z'
'-x+1/2, y+1/2, -z+1/2'
'-x, -y, -z'
'x, -y, z-1/2'
'-x+1/2, -y+1/2, -z'
'x+1/2, -y+1/2, z-1/2'

loop_
_atom_site_type_symbol
_atom_site_label
_atom_site_fract_x
_atom_site_fract_y
_atom_site_fract_z
_atom_site_U_iso_or_equiv
_atom_site_adp_type
_atom_site_calc_flag
_atom_site_refinement_flags
_atom_site_occupancy
_atom_site_disorder_assembly
_atom_site_disorder_group
Cl Cl1 -0.06826(4) 0.82058(6) 1.03663(3) 0.05201(18) Uani d . 1 . .
Cl Cl2 0.14697(5) 0.37973(7) 1.13869(4) 0.0674(2) Uani d . 1 . .
N N1 0.13058(12) 0.83265(18) 0.85768(9) 0.0383(4) Uani d . 1 . .
N N2 0.10483(12) 0.93140(19) 0.80525(9) 0.0410(4) Uani d D 1 . .
N N3 0.24558(13) 0.8704(2) 0.74802(10) 0.0433(4) Uani d D 1 . .
S S1 0.12967(4) 1.06871(6) 0.68333(3) 0.04588(17) Uani d . 1 . .
C C1 0.09166(13) 0.7175(2) 0.96685(10) 0.0317(4) Uani d . 1 . .
C C2 0.03225(14) 0.7064(2) 1.02693(10) 0.0344(4) Uani d . 1 . .
C C3 0.04938(16) 0.6053(2) 1.08024(11) 0.0409(5) Uani d . 1 . .
H H3A 0.0089 0.6004 1.1198 0.049 Uiso calc R 1 . .
C C4 0.12731(16) 0.5122(2) 1.07367(11) 0.0422(5) Uani d . 1 . .
C C5 0.18905(16) 0.5198(2) 1.01613(12) 0.0452(5) Uani d . 1 . .
H H5 0.2421 0.4566 1.0127 0.054 Uiso calc R 1 . .
C C6 0.17114(14) 0.6221(2) 0.96390(11) 0.0396(5) Uani d . 1 . .
H H6 0.2134 0.6280 0.9253 0.047 Uiso calc R 1 . .
C C7 0.07061(14) 0.8209(2) 0.90939(10) 0.0349(4) Uani d . 1 . .
H H7 0.0139 0.8779 0.9103 0.042 Uiso calc R 1 . .
C C8 0.16428(14) 0.9497(2) 0.74839(11) 0.0360(5) Uani d . 1 . .
C C9 0.32200(18) 0.8847(3) 0.69507(14) 0.0600(7) Uani d . 1 . .
H H9A 0.2927 0.8722 0.6473 0.090 Uiso calc R 1 . .
H H9B 0.3723 0.8131 0.7039 0.090 Uiso calc R 1 . .
H H9C 0.3515 0.9782 0.6990 0.090 Uiso calc R 1 . .
H H2 0.0484(12) 0.982(2) 0.8085(14) 0.080 Uiso d D 1 . .
H H3 0.258(2) 0.810(2) 0.7848(10) 0.080 Uiso d D 1 . .

loop_
_atom_site_aniso_label
_atom_site_aniso_U_11
_atom_site_aniso_U_22
_atom_site_aniso_U_33
_atom_site_aniso_U_12
_atom_site_aniso_U_13
_atom_site_aniso_U_23
Cl1 0.0503(3) 0.0534(3) 0.0537(4) 0.0147(3) 0.0206(3) 0.0003(3)
Cl2 0.0850(5) 0.0555(4) 0.0599(4) -0.0016(3) -0.0195(3) 0.0188(3)
N1 0.0368(9) 0.0442(9) 0.0341(9) 0.0010(7) 0.0054(7) 0.0026(8)
N2 0.0372(10) 0.0511(10) 0.0355(10) 0.0040(8) 0.0097(8) 0.0096(8)
N3 0.0419(10) 0.0483(10) 0.0407(11) 0.0016(8) 0.0141(8) 0.0049(8)
S1 0.0463(3) 0.0495(3) 0.0421(3) -0.0076(3) 0.0037(2) 0.0102(2)
C1 0.0299(10) 0.0328(10) 0.0325(10) -0.0020(8) 0.0020(8) -0.0036(8)
C2 0.0329(10) 0.0361(10) 0.0346(11) 0.0016(8) 0.0043(8) -0.0048(8)
C3 0.0474(12) 0.0436(12) 0.0319(11) -0.0050(10) 0.0047(9) -0.0011(9)
C4 0.0453(13) 0.0393(11) 0.0412(12) -0.0031(10) -0.0107(10) 0.0048(9)
C5 0.0357(12) 0.0435(12) 0.0560(14) 0.0076(9) -0.0039(10) -0.0027(11)
C6 0.0335(11) 0.0433(11) 0.0422(12) 0.0017(9) 0.0051(9) -0.0029(9)
C7 0.0325(11) 0.0382(10) 0.0343(11) 0.0002(8) 0.0067(8) -0.0038(9)
C8 0.0357(11) 0.0378(11) 0.0348(11) -0.0091(9) 0.0032(8) -0.0022(8)
C9 0.0550(15) 0.0684(16) 0.0587(16) 0.0019(13) 0.0281(12) 0.0064(13)

loop_
_atom_type_symbol
_atom_type_description
_atom_type_scat_dispersion_real
_atom_type_scat_dispersion_imag
_atom_type_scat_source
C C 0.0033 0.0016 'International Tables Vol C Tables 4.2.6.8 and 6.1.1.4'
H H 0.0000 0.0000 'International Tables Vol C Tables 4.2.6.8 and 6.1.1.4'
N N 0.0061 0.0033 'International Tables Vol C Tables 4.2.6.8 and 6.1.1.4'
S S 0.1246 0.1234 'International Tables Vol C Tables 4.2.6.8 and 6.1.1.4'
Cl Cl 0.1484 0.1585 'International Tables Vol C Tables 4.2.6.8 and 6.1.1.4'

loop_
_geom_angle_atom_site_label_1
_geom_angle_atom_site_label_2
_geom_angle_atom_site_label_3
_geom_angle_site_symmetry_1
_geom_angle_site_symmetry_3
_geom_angle
_geom_angle_publ_flag
C7 N1 N2 . . 115.91(17) ?
C8 N2 N1 . . 119.51(17) ?
C8 N2 H2 . . 120.7(17) ?
N1 N2 H2 . . 119.8(17) ?
C8 N3 C9 . . 123.97(19) ?
C8 N3 H3 . . 118.4(18) ?
C9 N3 H3 . . 117.3(18) ?
C6 C1 C2 . . 116.50(18) ?
C6 C1 C7 . . 121.54(17) ?
C2 C1 C7 . . 121.95(17) ?
C3 C2 C1 . . 122.36(18) ?
C3 C2 Cl1 . . 117.13(15) ?
C1 C2 Cl1 . . 120.50(15) ?
C4 C3 C2 . . 118.59(19) ?
C4 C3 H3A . . 120.7 ?
C2 C3 H3A . . 120.7 ?
C3 C4 C5 . . 121.40(19) ?
C3 C4 Cl2 . . 119.12(17) ?
C5 C4 Cl2 . . 119.47(17) ?
C6 C5 C4 . . 119.05(19) ?
C6 C5 H5 . . 120.5 ?
C4 C5 H5 . . 120.5 ?
C5 C6 C1 . . 122.07(19) ?
C5 C6 H6 . . 119.0 ?
C1 C6 H6 . . 119.0 ?
N1 C7 C1 . . 119.52(18) ?
N1 C7 H7 . . 120.2 ?
C1 C7 H7 . . 120.2 ?
N3 C8 N2 . . 116.47(18) ?
N3 C8 S1 . . 124.78(15) ?
N2 C8 S1 . . 118.75(15) ?
N3 C9 H9A . . 109.5 ?
N3 C9 H9B . . 109.5 ?
H9A C9 H9B . . 109.5 ?
N3 C9 H9C . . 109.5 ?
H9A C9 H9C . . 109.5 ?
H9B C9 H9C . . 109.5 ?

loop_
_geom_bond_atom_site_label_1
_geom_bond_atom_site_label_2
_geom_bond_site_symmetry_2
_geom_bond_distance
_geom_bond_publ_flag
Cl1 C2 . 1.735(2) ?
Cl2 C4 . 1.738(2) ?
N1 C7 . 1.279(2) ?
N1 N2 . 1.373(2) ?
N2 C8 . 1.356(2) ?
N2 H2 . 0.898(10) ?
N3 C8 . 1.320(3) ?
N3 C9 . 1.452(3) ?
N3 H3 . 0.893(10) ?
S1 C8 . 1.690(2) ?
C1 C6 . 1.393(3) ?
C1 C2 . 1.397(3) ?
C1 C7 . 1.455(3) ?
C2 C3 . 1.378(3) ?
C3 C4 . 1.370(3) ?
C3 H3A . 0.9300 ?
C4 C5 . 1.376(3) ?
C5 C6 . 1.373(3) ?
C5 H5 . 0.9300 ?
C6 H6 . 0.9300 ?
C7 H7 . 0.9300 ?
C9 H9A . 0.9600 ?
C9 H9B . 0.9600 ?
C9 H9C . 0.9600 ?

loop_
_geom_hbond_atom_site_label_D
_geom_hbond_atom_site_label_H
_geom_hbond_atom_site_label_A
_geom_hbond_site_symmetry_A
_geom_hbond_distance_DH
_geom_hbond_distance_HA
_geom_hbond_distance_DA
_geom_hbond_angle_DHA
N2 H2 S1 2_556 0.898(10) 2.536(12) 3.4169(18) 167(2)
N3 H3 S1 4_546 0.893(10) 2.765(19) 3.491(2) 139(2)

loop_
_cod_related_entry_id
_cod_related_entry_database
_cod_related_entry_code
1 ChemSpider 4649222
